data_4063217
loop_
_publ_author_name
'Michael S. Morton'
'Rene J. Lachicotte'
'David A. Vicic'
'William D. Jones'

_publ_section_title
;
 Insertion of Elemental Sulfur and SO2 into the Metal-Hydride and
 Metal-Carbon Bonds of Platinum Compounds
;
_journal_name_full Organometallics
_journal_page_first 227
_journal_page_last 234
_journal_paper_doi 10.1021/om980772s
_journal_volume 18
_journal_year 1999
_chemical_formula_sum 'C35 H60 O P2 Pt S'
_chemical_formula_weight 785.92
_chemical_name_common Pt(dippe)(Ph)(SH)
_chemical_name_systematic
; 
 ? 
;
_space_group_IT_number 14
_symmetry_cell_setting monoclinic
_symmetry_space_group_name_Hall '-P 2yn'
_symmetry_space_group_name_H-M 'P 1 21/n 1'
_atom_sites_solution_hydrogens geom
_atom_sites_solution_primary direct
_atom_sites_solution_secondary difmap
_audit_creation_method SHELXL
_cell_angle_alpha 90.00
_cell_angle_beta 102.3300(10)
_cell_angle_gamma 90.00
_cell_formula_units_Z 4
_cell_length_a 10.7275(2)
_cell_length_b 22.1317(4)
_cell_length_c 15.3769(2)
_cell_measurement_temperature 193(2)
_cell_volume 3566.54(10)
_computing_cell_refinement 'Siemens XSCANS'
_computing_data_collection 'Siemens XSCANS'
_computing_data_reduction 'Siemens SHELXTL'
_computing_molecular_graphics 'Siemens SHELXTL'
_computing_publication_material 'Siemens SHELXTL'
_computing_structure_refinement 'SHELXL-93 (Sheldrick, 1993)'
_computing_structure_solution 'SHELXS-86 (Sheldrick, 1990)'
_diffrn_ambient_temperature 193(2)
_diffrn_measurement_device 'Siemens SMART'
_diffrn_measurement_method '\w scans'
_diffrn_radiation_monochromator graphite
_diffrn_radiation_source 'normal-focus sealed tube'
_diffrn_radiation_type MoK\a
_diffrn_radiation_wavelength 0.71073
_diffrn_reflns_av_R_equivalents 0.0421
_diffrn_reflns_av_sigmaI/netI 0.0624
_diffrn_reflns_limit_h_max 11
_diffrn_reflns_limit_h_min -14
_diffrn_reflns_limit_k_max 25
_diffrn_reflns_limit_k_min -29
_diffrn_reflns_limit_l_max 18
_diffrn_reflns_limit_l_min -19
_diffrn_reflns_number 20776
_diffrn_reflns_theta_max 28.28
_diffrn_reflns_theta_min 1.64
_exptl_absorpt_coefficient_mu 4.108
_exptl_absorpt_correction_T_max 0.928
_exptl_absorpt_correction_T_min 0.708
_exptl_absorpt_correction_type empirical(sadabs)
_exptl_crystal_colour clear
_exptl_crystal_density_diffrn 1.464
_exptl_crystal_density_meas ?
_exptl_crystal_density_method NA
_exptl_crystal_description prism
_exptl_crystal_F_000 1608
_exptl_crystal_size_max 0.2
_exptl_crystal_size_mid 0.3
_exptl_crystal_size_min 0.4
_refine_diff_density_max 0.696
_refine_diff_density_min -0.895
_refine_diff_density_rms 0.141
_refine_ls_extinction_method none
_refine_ls_goodness_of_fit_all 1.178
_refine_ls_goodness_of_fit_obs 1.230
_refine_ls_matrix_type full
_refine_ls_number_parameters 354
_refine_ls_number_reflns 8244
_refine_ls_number_restraints 0
_refine_ls_restrained_S_all 1.182
_refine_ls_restrained_S_obs 1.230
_refine_ls_R_factor_all 0.0765
_refine_ls_R_factor_obs 0.0546
_refine_ls_shift/esd_max 0.001
_refine_ls_shift/esd_mean 0.000
_refine_ls_structure_factor_coef Fsqd
_refine_ls_weighting_details 'w=1/[\s^2^(Fo^2^)+(0.0081P)^2^+12.7993P] where P=(Fo^2^+2Fc^2^)/3'
_refine_ls_weighting_scheme calc
_refine_ls_wR_factor_all 0.0878
_refine_ls_wR_factor_obs 0.0821
_reflns_number_observed 6690
_reflns_number_total 8245
_reflns_observed_criterion >2sigma(I)
_cod_depositor_comments
;
The following automatic conversions were performed:
'_symmetry_cell_setting' value 'Monoclinic' changed to 'monoclinic'
according to '/home/saulius/struct/CIF-dictionaries/cif_core.dic'
dictionary named 'cif_core.dic' version 2.4.1 from 2010-06-29.

Automatic conversion script
Id: cif_fix_enum 1527 2010-12-29 10:47:43Z saulius 

The following automatic conversions were performed:

'_exptl_crystal_density_meas' value 'NA' was changed to '?' - the
value is perceived as not measured.

Automatic conversion script
Id: cif_fix_values 3008 2015-01-20 13:52:24Z robertas 

The following automatic conversions were performed:

'_refine_ls_weighting_scheme' value 'calc
w=1/[\s^2^(Fo^2^)+(0.0081P)^2^+12.7993P] where P=(Fo^2^+2Fc^2^)/3'
was changed to 'calc'. New tag '_refine_ls_weighting_details' was
created. The value of the new tag was set to
'w=1/[\s^2^(Fo^2^)+(0.0081P)^2^+12.7993P] where P=(Fo^2^+2Fc^2^)/3'.

Automatic conversion script
Id: cif_fix_values 3143 2015-03-26 13:38:13Z robertas 
;
_cod_original_sg_symbol_H-M P2(1)/n
_cod_database_code 4063217

loop_
_symmetry_equiv_pos_as_xyz
'x, y, z'
'-x+1/2, y+1/2, -z+1/2'
'-x, -y, -z'
'x-1/2, -y-1/2, z-1/2'

loop_
_atom_site_aniso_label
_atom_site_aniso_U_11
_atom_site_aniso_U_22
_atom_site_aniso_U_33
_atom_site_aniso_U_23
_atom_site_aniso_U_13
_atom_site_aniso_U_12
Pt1 0.01670(10) 0.02287(11) 0.02053(10) 0.00046(12) 0.00344(7) 0.00098(11)
S1 0.0355(9) 0.0484(10) 0.0239(7) 0.0096(8) 0.0041(6) 0.0007(9)
P1 0.0190(7) 0.0212(8) 0.0233(7) 0.0012(6) 0.0037(6) 0.0013(6)
P2 0.0190(7) 0.0230(8) 0.0241(7) 0.0020(6) 0.0056(6) 0.0007(6)
C1 0.019(3) 0.022(3) 0.027(3) 0.005(2) 0.007(2) 0.000(2)
C2 0.025(3) 0.022(3) 0.047(4) -0.003(3) 0.012(3) -0.002(2)
C3 0.034(3) 0.036(4) 0.052(4) -0.001(4) 0.021(3) 0.004(3)
C4 0.024(3) 0.044(4) 0.061(5) 0.015(4) 0.015(3) 0.003(3)
C5 0.032(4) 0.036(4) 0.059(5) 0.006(4) 0.012(4) -0.008(3)
C6 0.026(3) 0.027(3) 0.050(4) -0.004(3) 0.006(3) -0.006(3)
C7 0.028(3) 0.021(3) 0.030(3) 0.003(3) 0.005(3) 0.006(2)
C8 0.033(4) 0.031(4) 0.035(4) 0.003(3) 0.011(3) 0.003(3)
C9 0.043(4) 0.031(4) 0.047(4) 0.015(3) 0.012(3) 0.004(3)
C10 0.055(5) 0.047(5) 0.064(5) 0.012(4) 0.029(4) 0.023(4)
C11 0.066(5) 0.043(4) 0.060(5) 0.010(4) 0.040(4) 0.029(4)
C12 0.040(4) 0.030(4) 0.047(4) 0.011(3) 0.022(3) 0.009(3)
C13 0.020(3) 0.031(3) 0.027(3) 0.008(3) 0.008(2) -0.002(2)
C14 0.025(3) 0.027(3) 0.038(4) 0.009(3) 0.010(3) 0.000(3)
C15 0.032(4) 0.041(4) 0.049(4) 0.010(3) 0.014(3) -0.009(3)
C16 0.024(3) 0.058(5) 0.046(4) 0.007(4) 0.015(3) 0.002(3)
C17 0.026(3) 0.056(5) 0.044(4) 0.009(3) 0.015(3) 0.007(3)
C18 0.028(3) 0.037(4) 0.034(3) 0.003(3) 0.015(3) 0.006(3)
C19 0.026(3) 0.026(3) 0.026(3) 0.004(3) 0.004(3) 0.004(3)
C20 0.032(4) 0.037(4) 0.035(4) 0.010(3) 0.008(3) 0.005(3)
C21 0.039(4) 0.029(4) 0.052(4) 0.018(3) 0.001(3) 0.003(3)
C22 0.036(4) 0.030(4) 0.067(5) 0.011(4) 0.004(4) 0.014(3)
C23 0.030(4) 0.031(4) 0.058(5) 0.000(3) 0.016(3) 0.008(3)
C24 0.025(3) 0.029(3) 0.043(4) 0.005(3) 0.013(3) 0.006(3)
C25 0.023(3) 0.026(3) 0.024(3) -0.003(2) -0.001(2) 0.001(2)
C26 0.032(3) 0.024(3) 0.020(3) 0.002(2) 0.003(3) 0.003(2)
C27 0.025(3) 0.025(3) 0.022(3) -0.001(2) 0.006(2) -0.001(2)
C28 0.036(4) 0.045(4) 0.046(4) -0.012(4) 0.007(3) 0.004(3)
C29 0.070(6) 0.033(4) 0.072(6) -0.018(4) 0.020(5) -0.012(4)
C30 0.058(6) 0.057(6) 0.057(5) -0.020(4) 0.000(4) -0.030(4)
C31 0.030(4) 0.057(5) 0.041(4) 0.000(4) -0.003(3) -0.015(3)
C32 0.028(3) 0.033(4) 0.024(3) 0.004(3) 0.000(3) -0.003(3)

loop_
_atom_site_label
_atom_site_type_symbol
_atom_site_fract_x
_atom_site_fract_y
_atom_site_fract_z
_atom_site_U_iso_or_equiv
_atom_site_thermal_displace_type
_atom_site_occupancy
_atom_site_calc_flag
_atom_site_refinement_flags
Pt1 Pt 0.35355(2) 0.229606(10) 0.558454(14) 0.02011(6) Uani 1 d .
S1 S 0.3158(2) 0.26949(9) 0.41432(10) 0.0362(4) Uani 1 d .
H1B H 0.2041(2) 0.27985(9) 0.38942(10) 0.054 Uiso 1 calc R
P1 P 0.48929(14) 0.30609(7) 0.61780(10) 0.0213(3) Uani 1 d .
P2 P 0.38494(14) 0.19047(7) 0.69592(10) 0.0219(3) Uani 1 d .
C1 C 0.6253(5) 0.3187(3) 0.5644(4) 0.0225(12) Uani 1 d .
H1A H 0.5881(5) 0.3320(3) 0.5022(4) 0.027 Uiso 1 calc R
C2 C 0.6974(6) 0.2596(3) 0.5565(4) 0.0310(14) Uani 1 d .
H2A H 0.7352(6) 0.2444(3) 0.6169(4) 0.037 Uiso 1 calc R
H2B H 0.6363(6) 0.2289(3) 0.5261(4) 0.037 Uiso 1 calc R
C3 C 0.8022(6) 0.2679(3) 0.5054(5) 0.039(2) Uani 1 d .
H3A H 0.7637(6) 0.2775(3) 0.4426(5) 0.046 Uiso 1 calc R
H3B H 0.8505(6) 0.2297(3) 0.5066(5) 0.046 Uiso 1 calc R
C4 C 0.8941(6) 0.3189(3) 0.5456(5) 0.042(2) Uani 1 d .
H4A H 0.9415(6) 0.3067(3) 0.6055(5) 0.050 Uiso 1 calc R
H4B H 0.9568(6) 0.3256(3) 0.5078(5) 0.050 Uiso 1 calc R
C5 C 0.8228(6) 0.3772(3) 0.5528(5) 0.042(2) Uani 1 d .
H5A H 0.7837(6) 0.3919(3) 0.4923(5) 0.050 Uiso 1 calc R
H5B H 0.8836(6) 0.4083(3) 0.5824(5) 0.050 Uiso 1 calc R
C6 C 0.7185(6) 0.3681(3) 0.6057(5) 0.035(2) Uani 1 d .
H6A H 0.7583(6) 0.3570(3) 0.6678(5) 0.041 Uiso 1 calc R
H6B H 0.6715(6) 0.4065(3) 0.6071(5) 0.041 Uiso 1 calc R
C7 C 0.4238(6) 0.3820(3) 0.6258(4) 0.0265(13) Uani 1 d .
H7A H 0.4911(6) 0.4069(3) 0.6647(4) 0.032 Uiso 1 calc R
C8 C 0.3850(6) 0.4140(3) 0.5357(4) 0.0327(15) Uani 1 d .
H8A H 0.4604(6) 0.4176(3) 0.5085(4) 0.039 Uiso 1 calc R
H8B H 0.3203(6) 0.3893(3) 0.4954(4) 0.039 Uiso 1 calc R
C9 C 0.3307(7) 0.4766(3) 0.5449(5) 0.040(2) Uani 1 d .
H9A H 0.3981(7) 0.5026(3) 0.5802(5) 0.048 Uiso 1 calc R
H9B H 0.3032(7) 0.4950(3) 0.4852(5) 0.048 Uiso 1 calc R
C10 C 0.2181(8) 0.4743(4) 0.5900(5) 0.053(2) Uani 1 d .
H10A H 0.1464(8) 0.4528(4) 0.5511(5) 0.064 Uiso 1 calc R
H10B H 0.1895(8) 0.5159(4) 0.5990(5) 0.064 Uiso 1 calc R
C11 C 0.2529(8) 0.4423(3) 0.6793(5) 0.052(2) Uani 1 d .
H11A H 0.1760(8) 0.4389(3) 0.7050(5) 0.063 Uiso 1 calc R
H11B H 0.3171(8) 0.4665(3) 0.7207(5) 0.063 Uiso 1 calc R
C12 C 0.3064(7) 0.3793(3) 0.6701(5) 0.037(2) Uani 1 d .
H12A H 0.2393(7) 0.3538(3) 0.6337(5) 0.045 Uiso 1 calc R
H12B H 0.3319(7) 0.3606(3) 0.7298(5) 0.045 Uiso 1 calc R
C13 C 0.2428(5) 0.1737(3) 0.7415(4) 0.0257(13) Uani 1 d .
H13A H 0.2713(5) 0.1721(3) 0.8077(4) 0.031 Uiso 1 calc R
C14 C 0.1765(6) 0.1132(3) 0.7116(4) 0.0295(14) Uani 1 d .
H14A H 0.1484(6) 0.1129(3) 0.6459(4) 0.035 Uiso 1 calc R
H14B H 0.2379(6) 0.0798(3) 0.7290(4) 0.035 Uiso 1 calc R
C15 C 0.0619(6) 0.1034(3) 0.7532(5) 0.040(2) Uani 1 d .
H15A H 0.0909(6) 0.1000(3) 0.8186(5) 0.048 Uiso 1 calc R
H15B H 0.0192(6) 0.0651(3) 0.7309(5) 0.048 Uiso 1 calc R
C16 C -0.0327(6) 0.1552(3) 0.7315(5) 0.042(2) Uani 1 d .
H16A H -0.0690(6) 0.1558(3) 0.6667(5) 0.050 Uiso 1 calc R
H16B H -0.1036(6) 0.1488(3) 0.7625(5) 0.050 Uiso 1 calc R
C17 C 0.0303(6) 0.2150(3) 0.7595(5) 0.041(2) Uani 1 d .
H17A H 0.0567(6) 0.2162(3) 0.8253(5) 0.049 Uiso 1 calc R
H17B H -0.0320(6) 0.2479(3) 0.7406(5) 0.049 Uiso 1 calc R
C18 C 0.1464(6) 0.2255(3) 0.7195(4) 0.0319(14) Uani 1 d .
H18A H 0.1881(6) 0.2638(3) 0.7427(4) 0.038 Uiso 1 calc R
H18B H 0.1187(6) 0.2293(3) 0.6540(4) 0.038 Uiso 1 calc R
C19 C 0.4804(6) 0.1207(3) 0.7151(4) 0.0260(13) Uani 1 d .
H19A H 0.4277(6) 0.0884(3) 0.6793(4) 0.031 Uiso 1 calc R
C20 C 0.5104(6) 0.0984(3) 0.8119(4) 0.0343(15) Uani 1 d .
H20A H 0.5653(6) 0.1282(3) 0.8500(4) 0.041 Uiso 1 calc R
H20B H 0.4302(6) 0.0944(3) 0.8333(4) 0.041 Uiso 1 calc R
C21 C 0.5778(7) 0.0379(3) 0.8187(5) 0.041(2) Uani 1 d .
H21A H 0.5197(7) 0.0073(3) 0.7847(5) 0.050 Uiso 1 calc R
H21B H 0.5991(7) 0.0250(3) 0.8818(5) 0.050 Uiso 1 calc R
C22 C 0.6992(7) 0.0408(3) 0.7830(5) 0.046(2) Uani 1 d .
H22A H 0.7613(7) 0.0678(3) 0.8213(5) 0.055 Uiso 1 calc R
H22B H 0.7375(7) 0.0000(3) 0.7850(5) 0.055 Uiso 1 calc R
C23 C 0.6724(6) 0.0641(3) 0.6882(5) 0.039(2) Uani 1 d .
H23A H 0.6194(6) 0.0344(3) 0.6486(5) 0.047 Uiso 1 calc R
H23B H 0.7539(6) 0.0687(3) 0.6685(5) 0.047 Uiso 1 calc R
C24 C 0.6032(6) 0.1250(3) 0.6806(4) 0.0312(14) Uani 1 d .
H24A H 0.6598(6) 0.1558(3) 0.7153(4) 0.037 Uiso 1 calc R
H24B H 0.5828(6) 0.1380(3) 0.6176(4) 0.037 Uiso 1 calc R
C25 C 0.5592(5) 0.2868(3) 0.7339(4) 0.0249(13) Uani 1 d .
H25A H 0.6416(5) 0.2659(3) 0.7368(4) 0.030 Uiso 1 calc R
H25B H 0.5765(5) 0.3244(3) 0.7693(4) 0.030 Uiso 1 calc R
C26 C 0.4715(6) 0.2462(3) 0.7744(4) 0.0260(13) Uani 1 d .
H26A H 0.4089(6) 0.2718(3) 0.7963(4) 0.031 Uiso 1 calc R
H26B H 0.5231(6) 0.2247(3) 0.8262(4) 0.031 Uiso 1 calc R
C27 C 0.2309(6) 0.1600(3) 0.5057(4) 0.0238(12) Uani 1 d .
C28 C 0.2696(7) 0.1012(3) 0.4939(5) 0.043(2) Uani 1 d .
H28A H 0.3573(7) 0.0911(3) 0.5127(5) 0.051 Uiso 1 calc R
C29 C 0.1846(8) 0.0569(4) 0.4556(5) 0.057(2) Uani 1 d .
H29A H 0.2144(8) 0.0173(4) 0.4474(5) 0.069 Uiso 1 calc R
C30 C 0.0548(8) 0.0704(4) 0.4291(5) 0.059(2) Uani 1 d .
H30A H -0.0048(8) 0.0400(4) 0.4042(5) 0.071 Uiso 1 calc R
C31 C 0.0150(7) 0.1280(4) 0.4396(5) 0.045(2) Uani 1 d .
H31A H -0.0729(7) 0.1379(4) 0.4214(5) 0.053 Uiso 1 calc R
C32 C 0.1006(6) 0.1717(3) 0.4762(4) 0.0294(14) Uani 1 d .
H32A H 0.0703(6) 0.2115(3) 0.4818(4) 0.035 Uiso 1 calc R
O1S O 1.1873(10) 0.3475(5) 0.8567(7) 0.074(4) Uiso 0.613(11) d P
O1SA O 1.0391(17) 0.4620(8) 0.9396(11) 0.079(6) Uiso 0.387(11) d P
C1S C 1.1082(12) 0.3800(6) 0.8726(9) 0.044(3) Uiso 0.613(11) d P
C1SA C 1.0483(22) 0.4205(10) 0.8954(14) 0.052(6) Uiso 0.387(11) d P
C2S C 0.9607(10) 0.3824(5) 0.8252(7) 0.078(3) Uiso 1 d .
C3S C 1.1465(22) 0.4303(9) 0.9404(13) 0.092(6) Uiso 0.613(11) d P
C3SA C 1.1780(33) 0.3893(16) 0.9261(24) 0.100(10) Uiso 0.387(11) d P

loop_
_atom_type_symbol
_atom_type_description
_atom_type_scat_dispersion_real
_atom_type_scat_dispersion_imag
_atom_type_scat_source
C C 0.0033 0.0016 'International Tables Vol C Tables 4.2.6.8 and 6.1.1.4'
H H 0.0000 0.0000 'International Tables Vol C Tables 4.2.6.8 and 6.1.1.4'
O O 0.0106 0.0060 'International Tables Vol C Tables 4.2.6.8 and 6.1.1.4'
P P 0.1023 0.0942 'International Tables Vol C Tables 4.2.6.8 and 6.1.1.4'
S S 0.1246 0.1234 'International Tables Vol C Tables 4.2.6.8 and 6.1.1.4'
Pt Pt -1.7033 8.3905 'International Tables Vol C Tables 4.2.6.8 and 6.1.1.4'

loop_
_geom_angle_atom_site_label_1
_geom_angle_atom_site_label_2
_geom_angle_atom_site_label_3
_geom_angle
C27 Pt1 P2 92.1(2)
C27 Pt1 P1 179.6(2)
P2 Pt1 P1 87.43(5)
C27 Pt1 S1 86.7(2)
P2 Pt1 S1 178.62(6)
P1 Pt1 S1 93.74(6)
C25 P1 C7 103.4(3)
C25 P1 C1 105.7(3)
C7 P1 C1 104.0(3)
C25 P1 Pt1 108.0(2)
C7 P1 Pt1 118.9(2)
C1 P1 Pt1 115.5(2)
C26 P2 C19 105.8(3)
C26 P2 C13 103.2(3)
C19 P2 C13 104.3(3)
C26 P2 Pt1 108.3(2)
C19 P2 Pt1 116.2(2)
C13 P2 Pt1 117.7(2)
C6 C1 C2 110.2(5)
C6 C1 P1 115.8(4)
C2 C1 P1 111.5(4)
C3 C2 C1 112.4(5)
C2 C3 C4 111.3(5)
C5 C4 C3 111.3(5)
C4 C5 C6 111.4(5)
C1 C6 C5 111.2(5)
C8 C7 C12 109.0(5)
C8 C7 P1 113.4(4)
C12 C7 P1 110.6(4)
C9 C8 C7 111.8(5)
C10 C9 C8 111.7(6)
C9 C10 C11 111.3(6)
C10 C11 C12 111.5(6)
C11 C12 C7 111.2(5)
C18 C13 C14 109.7(5)
C18 C13 P2 109.8(4)
C14 C13 P2 115.4(4)
C15 C14 C13 111.3(5)
C14 C15 C16 111.3(5)
C17 C16 C15 111.2(6)
C16 C17 C18 112.0(6)
C17 C18 C13 111.6(5)
C24 C19 C20 109.8(5)
C24 C19 P2 112.6(4)
C20 C19 P2 114.8(4)
C21 C20 C19 110.5(5)
C20 C21 C22 111.7(5)
C23 C22 C21 111.2(6)
C22 C23 C24 111.2(6)
C19 C24 C23 111.1(5)
C26 C25 P1 112.0(4)
C25 C26 P2 113.4(4)
C28 C27 C32 115.9(6)
C28 C27 Pt1 124.3(5)
C32 C27 Pt1 119.8(4)
C29 C28 C27 122.1(7)
C28 C29 C30 119.9(7)
C31 C30 C29 118.9(7)
C30 C31 C32 120.6(7)
C31 C32 C27 122.6(6)
C1S O1S C3SA 44.2(14)
C1SA O1SA C3S 54.0(15)
C3SA C1S O1S 81.5(23)
C3SA C1S C1SA 87.7(25)
O1S C1S C1SA 166.7(19)
C3SA C1S C3S 41.1(21)
O1S C1S C3S 119.2(15)
C1SA C1S C3S 48.3(13)
C3SA C1S C2S 149.0(24)
O1S C1S C2S 127.9(12)
C1SA C1S C2S 64.4(13)
C3S C1S C2S 112.7(12)
C3S C1SA O1SA 71.3(18)
C3S C1SA C1S 80.7(20)
O1SA C1SA C1S 151.9(25)
C3S C1SA C2S 151.2(23)
O1SA C1SA C2S 137.4(21)
C1S C1SA C2S 70.6(14)
C3S C1SA C3SA 41.1(17)
O1SA C1SA C3SA 111.2(24)
C1S C1SA C3SA 41.1(15)
C2S C1SA C3SA 110.5(21)
C1SA C2S C1S 45.1(9)
C3SA C3S C1SA 90.3(32)
C3SA C3S O1SA 142.4(34)
C1SA C3S O1SA 54.7(16)
C3SA C3S C1S 41.1(24)
C1SA C3S C1S 51.0(15)
O1SA C3S C1S 105.7(17)
C1S C3SA C3S 97.8(37)
C1S C3SA O1S 54.4(19)
C3S C3SA O1S 145.4(38)
C1S C3SA C1SA 51.3(20)
C3S C3SA C1SA 48.6(23)
O1S C3SA C1SA 105.3(25)

loop_
_geom_bond_atom_site_label_1
_geom_bond_atom_site_label_2
_geom_bond_distance
Pt1 C27 2.075(6)
Pt1 P2 2.2423(15)
Pt1 P1 2.291(2)
Pt1 S1 2.3392(15)
P1 C25 1.833(6)
P1 C7 1.834(6)
P1 C1 1.841(5)
P2 C26 1.833(6)
P2 C19 1.842(6)
P2 C13 1.847(6)
C1 C6 1.525(8)
C1 C2 1.538(8)
C2 C3 1.514(8)
C3 C4 1.539(9)
C4 C5 1.515(9)
C5 C6 1.531(9)
C7 C8 1.533(8)
C7 C12 1.556(8)
C8 C9 1.523(9)
C9 C10 1.517(9)
C10 C11 1.519(10)
C11 C12 1.525(9)
C13 C18 1.532(8)
C13 C14 1.538(8)
C14 C15 1.518(8)
C15 C16 1.519(9)
C16 C17 1.507(9)
C17 C18 1.521(8)
C19 C24 1.524(8)
C19 C20 1.535(8)
C20 C21 1.514(9)
C21 C22 1.519(9)
C22 C23 1.515(9)
C23 C24 1.531(8)
C25 C26 1.527(8)
C27 C28 1.390(9)
C27 C32 1.398(8)
C28 C29 1.383(10)
C29 C30 1.397(12)
C30 C31 1.365(11)
C31 C32 1.369(9)
O1S C1S 1.177(15)
O1S C3SA 1.43(4)
O1SA C1SA 1.16(2)
O1SA C3S 1.35(3)
C1S C3SA 1.01(3)
C1S C1SA 1.20(2)
C1S C3S 1.52(2)
C1S C2S 1.60(2)
C1SA C3S 1.15(3)
C1SA C2S 1.53(2)
C1SA C3SA 1.53(4)
C3S C3SA 1.01(3)
